data_4024138
loop_
_publ_author_name
'Claudia L. Molina'
'Chun P. Chow'
'Kenneth J. Shea'

_publ_section_title
;
 Intramolecular N-Acylazo Diels-Alder Reaction: Regio- and
 Stereoselective Synthesis of Bridgehead Bicyclic 1,2-Diazines
;
_journal_name_full 'Journal of Organic Chemistry'
_journal_page_first 6816
_journal_page_last 6823
_journal_paper_doi 10.1021/jo070978f
_journal_volume 72
_journal_year 2007
_chemical_formula_sum 'C15 H18 N2 O'
_chemical_formula_weight 242.31
_chemical_name_systematic
; 
 ? 
;
_space_group_IT_number 14
_symmetry_cell_setting monoclinic
_symmetry_space_group_name_Hall '-P 2ybc'
_symmetry_space_group_name_H-M 'P 1 21/c 1'
_atom_sites_solution_hydrogens difmap
_atom_sites_solution_primary direct
_atom_sites_solution_secondary difmap
_audit_creation_method SHELXTL
_cell_angle_alpha 90.00
_cell_angle_beta 100.930(2)
_cell_angle_gamma 90.00
_cell_formula_units_Z 4
_cell_length_a 8.9659(8)
_cell_length_b 13.1890(12)
_cell_length_c 10.8474(10)
_cell_measurement_temperature 163(2)
_cell_volume 1259.4(2)
_computing_cell_refinement 'Bruker SMART/SAINT'
_computing_data_collection 'Bruker SMART'
_computing_data_reduction 'Bruker SAINT'
_computing_molecular_graphics 'Bruker SHELXTL'
_computing_publication_material 'Bruker SHELXTL'
_computing_structure_refinement 'Bruker SHELXTL'
_computing_structure_solution 'Bruker SHELXTL'
_diffrn_ambient_temperature 163(2)
_diffrn_measured_fraction_theta_full 0.997
_diffrn_measured_fraction_theta_max 0.997
_diffrn_measurement_device_type 'CCD area detector'
_diffrn_measurement_method 'phi and omega scans'
_diffrn_radiation_monochromator graphite
_diffrn_radiation_source 'normal-focus sealed tube'
_diffrn_radiation_type MoK\a
_diffrn_radiation_wavelength 0.71073
_diffrn_reflns_av_R_equivalents 0.0242
_diffrn_reflns_av_sigmaI/netI 0.0172
_diffrn_reflns_limit_h_max 11
_diffrn_reflns_limit_h_min -11
_diffrn_reflns_limit_k_max 16
_diffrn_reflns_limit_k_min -16
_diffrn_reflns_limit_l_max 13
_diffrn_reflns_limit_l_min -13
_diffrn_reflns_number 12777
_diffrn_reflns_theta_full 27.10
_diffrn_reflns_theta_max 27.10
_diffrn_reflns_theta_min 2.31
_diffrn_standards_decay_% '< 1.0'
_diffrn_standards_interval_count 'initial 50 frames recollected'
_diffrn_standards_number '50 frames'
_exptl_absorpt_coefficient_mu 0.081
_exptl_absorpt_correction_T_max 0.9784
_exptl_absorpt_correction_T_min 0.9621
_exptl_absorpt_correction_type multi-scan
_exptl_absorpt_process_details 'Bruker SADABS'
_exptl_crystal_colour colorless
_exptl_crystal_density_diffrn 1.278
_exptl_crystal_density_meas ?
_exptl_crystal_density_method 'not measured'
_exptl_crystal_description prism
_exptl_crystal_F_000 520
_exptl_crystal_size_max 0.48
_exptl_crystal_size_mid 0.42
_exptl_crystal_size_min 0.27
_refine_diff_density_max 0.295
_refine_diff_density_min -0.161
_refine_diff_density_rms 0.036
_refine_ls_extinction_method none
_refine_ls_goodness_of_fit_ref 1.035
_refine_ls_hydrogen_treatment refall
_refine_ls_matrix_type full
_refine_ls_number_parameters 235
_refine_ls_number_reflns 2775
_refine_ls_number_restraints 0
_refine_ls_restrained_S_all 1.035
_refine_ls_R_factor_all 0.0418
_refine_ls_R_factor_gt 0.0356
_refine_ls_shift/su_max 0.000
_refine_ls_shift/su_mean 0.000
_refine_ls_structure_factor_coef Fsqd
_refine_ls_weighting_details 'calc w=1/[\s^2^(Fo^2^)+(0.0447P)^2^+0.4509P] where P=(Fo^2^+2Fc^2^)/3'
_refine_ls_weighting_scheme calc
_refine_ls_wR_factor_gt 0.0891
_refine_ls_wR_factor_ref 0.0949
_reflns_number_gt 2427
_reflns_number_total 2775
_reflns_threshold_expression >2sigma(I)
_cod_data_source_file jo070978f-File002.cif
_cod_data_source_block kjs15
_cod_depositor_comments
;
The following automatic conversions were performed:
'_symmetry_cell_setting' value 'Monoclinic' changed to 'monoclinic'
according to '/home/saulius/struct/CIF-dictionaries/cif_core.dic'
dictionary named 'cif_core.dic' version 2.4.1 from 2010-06-29.

Automatic conversion script
Id: cif_fix_enum 1527 2010-12-29 10:47:43Z saulius 

The following automatic conversions were performed:

'_exptl_crystal_density_meas' value 'n/a' was changed to '?' - the
value is perceived as not measured.

Automatic conversion script
Id: cif_fix_values 3008 2015-01-20 13:52:24Z robertas 
;
_cod_original_sg_symbol_H-M 'P 21/c'
_cod_database_code 4024138

loop_
_symmetry_equiv_pos_as_xyz
'x, y, z'
'-x, y+1/2, -z+1/2'
'-x, -y, -z'
'x, -y-1/2, z-1/2'

loop_
_atom_site_label
_atom_site_type_symbol
_atom_site_fract_x
_atom_site_fract_y
_atom_site_fract_z
_atom_site_U_iso_or_equiv
_atom_site_adp_type
_atom_site_occupancy
_atom_site_symmetry_multiplicity
_atom_site_calc_flag
_atom_site_refinement_flags
_atom_site_disorder_assembly
_atom_site_disorder_group
O1 O 0.96628(10) 0.23100(6) 0.96524(7) 0.0277(2) Uani 1 1 d . . .
N1 N 0.70627(11) 0.15066(7) 0.84636(9) 0.0238(2) Uani 1 1 d . . .
N2 N 0.81527(10) 0.18812(7) 0.77858(8) 0.0200(2) Uani 1 1 d . . .
C1 C 0.95514(12) 0.21443(8) 0.85323(10) 0.0203(2) Uani 1 1 d . . .
C2 C 1.08953(13) 0.22541(8) 0.78746(11) 0.0218(2) Uani 1 1 d . . .
C3 C 1.18984(13) 0.12914(9) 0.78979(11) 0.0245(2) Uani 1 1 d . . .
C4 C 1.14722(14) 0.05430(9) 0.68044(11) 0.0263(3) Uani 1 1 d . . .
C5 C 1.02574(14) -0.02586(9) 0.69372(11) 0.0265(3) Uani 1 1 d . . .
C6 C 0.89493(13) 0.02049(8) 0.74179(10) 0.0218(2) Uani 1 1 d . . .
C7 C 0.85770(13) -0.00482(8) 0.85099(11) 0.0238(2) Uani 1 1 d . . .
C8 C 0.74848(14) 0.05481(9) 0.91241(11) 0.0251(2) Uani 1 1 d . . .
C9 C 0.82407(13) 0.11550(8) 0.67711(10) 0.0212(2) Uani 1 1 d . . .
C10 C 0.61831(12) 0.22291(9) 0.89390(10) 0.0238(2) Uani 1 1 d . . .
C11 C 0.54315(13) 0.19897(11) 0.99218(11) 0.0291(3) Uani 1 1 d . . .
C12 C 0.44453(14) 0.26925(12) 1.03044(12) 0.0344(3) Uani 1 1 d . . .
C13 C 0.41992(14) 0.36296(11) 0.97345(12) 0.0338(3) Uani 1 1 d . . .
C14 C 0.49665(14) 0.38770(10) 0.87744(12) 0.0311(3) Uani 1 1 d . . .
C15 C 0.59532(13) 0.31920(9) 0.83841(11) 0.0263(3) Uani 1 1 d . . .
H2A H 1.0587(15) 0.2485(10) 0.7012(13) 0.024(3) Uiso 1 1 d . . .
H2B H 1.1510(17) 0.2765(11) 0.8323(13) 0.029(4) Uiso 1 1 d . . .
H3A H 1.2921(17) 0.1542(11) 0.7882(13) 0.029(3) Uiso 1 1 d . . .
H3B H 1.1954(15) 0.0938(11) 0.8720(13) 0.027(3) Uiso 1 1 d . . .
H4A H 1.1165(16) 0.0947(11) 0.6022(13) 0.029(3) Uiso 1 1 d . . .
H4B H 1.2401(17) 0.0173(11) 0.6700(13) 0.032(4) Uiso 1 1 d . . .
H5A H 1.0708(16) -0.0792(11) 0.7538(13) 0.029(3) Uiso 1 1 d . . .
H5B H 0.9931(16) -0.0581(11) 0.6109(14) 0.032(4) Uiso 1 1 d . . .
H7A H 0.9060(16) -0.0609(11) 0.8998(13) 0.030(4) Uiso 1 1 d . . .
H8A H 0.7947(16) 0.0661(11) 1.0041(13) 0.030(4) Uiso 1 1 d . . .
H8B H 0.6519(17) 0.0164(11) 0.9100(13) 0.032(4) Uiso 1 1 d . . .
H9A H 0.8853(15) 0.1450(10) 0.6192(12) 0.021(3) Uiso 1 1 d . . .
H9B H 0.7189(16) 0.1052(10) 0.6304(13) 0.027(3) Uiso 1 1 d . . .
H11 H 0.5572(16) 0.1331(12) 1.0307(14) 0.033(4) Uiso 1 1 d . . .
H12 H 0.3932(18) 0.2510(12) 1.0976(15) 0.041(4) Uiso 1 1 d . . .
H13 H 0.3502(19) 0.4119(12) 1.0020(15) 0.040(4) Uiso 1 1 d . . .
H14 H 0.4788(18) 0.4570(13) 0.8376(15) 0.040(4) Uiso 1 1 d . . .
H15 H 0.6480(16) 0.3338(11) 0.7717(14) 0.030(4) Uiso 1 1 d . . .

loop_
_atom_site_aniso_label
_atom_site_aniso_U_11
_atom_site_aniso_U_22
_atom_site_aniso_U_33
_atom_site_aniso_U_23
_atom_site_aniso_U_13
_atom_site_aniso_U_12
O1 0.0344(5) 0.0294(4) 0.0192(4) -0.0043(3) 0.0050(3) -0.0019(3)
N1 0.0236(5) 0.0259(5) 0.0239(5) 0.0041(4) 0.0096(4) 0.0006(4)
N2 0.0211(5) 0.0222(5) 0.0179(4) 0.0014(3) 0.0065(3) -0.0001(3)
C1 0.0264(6) 0.0154(5) 0.0192(5) 0.0004(4) 0.0048(4) 0.0012(4)
C2 0.0233(5) 0.0207(5) 0.0212(5) -0.0001(4) 0.0034(4) -0.0041(4)
C3 0.0205(5) 0.0264(6) 0.0267(6) 0.0036(5) 0.0044(4) 0.0004(4)
C4 0.0285(6) 0.0251(6) 0.0279(6) 0.0010(5) 0.0118(5) 0.0039(5)
C5 0.0334(6) 0.0213(5) 0.0255(6) -0.0027(5) 0.0074(5) 0.0012(5)
C6 0.0241(5) 0.0189(5) 0.0212(5) -0.0029(4) 0.0015(4) -0.0036(4)
C7 0.0262(6) 0.0196(5) 0.0248(6) 0.0018(4) 0.0028(4) -0.0027(4)
C8 0.0267(6) 0.0266(6) 0.0232(6) 0.0047(4) 0.0078(5) -0.0023(4)
C9 0.0229(5) 0.0236(5) 0.0166(5) -0.0001(4) 0.0022(4) -0.0013(4)
C10 0.0189(5) 0.0323(6) 0.0197(5) -0.0043(4) 0.0026(4) -0.0012(4)
C11 0.0246(6) 0.0403(7) 0.0226(6) -0.0018(5) 0.0053(4) -0.0034(5)
C12 0.0238(6) 0.0559(9) 0.0249(6) -0.0106(6) 0.0087(5) -0.0041(5)
C13 0.0216(6) 0.0466(8) 0.0326(7) -0.0148(6) 0.0042(5) 0.0029(5)
C14 0.0246(6) 0.0347(7) 0.0322(6) -0.0078(5) 0.0009(5) 0.0040(5)
C15 0.0234(6) 0.0320(6) 0.0235(6) -0.0028(5) 0.0047(4) 0.0013(5)

loop_
_atom_type_symbol
_atom_type_description
_atom_type_scat_dispersion_real
_atom_type_scat_dispersion_imag
_atom_type_scat_source
C C 0.0033 0.0016 'International Tables Vol C Tables 4.2.6.8 and 6.1.1.4'
H H 0.0000 0.0000 'International Tables Vol C Tables 4.2.6.8 and 6.1.1.4'
N N 0.0061 0.0033 'International Tables Vol C Tables 4.2.6.8 and 6.1.1.4'
O O 0.0106 0.0060 'International Tables Vol C Tables 4.2.6.8 and 6.1.1.4'

loop_
_geom_angle_atom_site_label_1
_geom_angle_atom_site_label_2
_geom_angle_atom_site_label_3
_geom_angle
_geom_angle_site_symmetry_1
_geom_angle_site_symmetry_3
_geom_angle_publ_flag
C10 N1 N2 116.52(9) . . ?
C10 N1 C8 121.27(9) . . ?
N2 N1 C8 114.46(9) . . ?
C1 N2 N1 114.57(8) . . ?
C1 N2 C9 115.09(8) . . ?
N1 N2 C9 107.50(8) . . ?
O1 C1 N2 121.01(10) . . ?
O1 C1 C2 121.89(10) . . ?
N2 C1 C2 117.05(9) . . ?
C1 C2 C3 115.02(9) . . ?
C4 C3 C2 117.03(10) . . ?
C3 C4 C5 116.42(10) . . ?
C6 C5 C4 111.41(9) . . ?
C7 C6 C5 123.41(11) . . ?
C7 C6 C9 117.71(10) . . ?
C5 C6 C9 117.55(10) . . ?
C6 C7 C8 123.76(10) . . ?
N1 C8 C7 111.29(9) . . ?
N2 C9 C6 105.60(8) . . ?
N1 C10 C11 120.93(11) . . ?
N1 C10 C15 120.41(10) . . ?
C11 C10 C15 118.52(11) . . ?
C12 C11 C10 119.95(13) . . ?
C13 C12 C11 121.14(12) . . ?
C12 C13 C14 119.03(12) . . ?
C15 C14 C13 120.71(13) . . ?
C14 C15 C10 120.61(12) . . ?

loop_
_geom_bond_atom_site_label_1
_geom_bond_atom_site_label_2
_geom_bond_distance
_geom_bond_site_symmetry_2
_geom_bond_publ_flag
O1 C1 1.2198(13) . ?
N1 C10 1.3965(14) . ?
N1 N2 1.4185(12) . ?
N1 C8 1.4669(15) . ?
N2 C1 1.4013(14) . ?
N2 C9 1.4725(14) . ?
C1 C2 1.5191(15) . ?
C2 C3 1.5534(16) . ?
C3 C4 1.5348(17) . ?
C4 C5 1.5441(17) . ?
C5 C6 1.5010(16) . ?
C6 C7 1.3327(16) . ?
C6 C9 1.5156(15) . ?
C7 C8 1.5062(16) . ?
C10 C11 1.4010(16) . ?
C10 C15 1.4038(17) . ?
C11 C12 1.3973(18) . ?
C12 C13 1.381(2) . ?
C13 C14 1.3913(19) . ?
C14 C15 1.3857(17) . ?

loop_
_geom_torsion_atom_site_label_1
_geom_torsion_atom_site_label_2
_geom_torsion_atom_site_label_3
_geom_torsion_atom_site_label_4
_geom_torsion
_geom_torsion_site_symmetry_1
_geom_torsion_site_symmetry_2
_geom_torsion_site_symmetry_3
_geom_torsion_site_symmetry_4
_geom_torsion_publ_flag
C10 N1 N2 C1 85.64(11) . . . . ?
C8 N1 N2 C1 -64.17(12) . . . . ?
C10 N1 N2 C9 -145.08(9) . . . . ?
C8 N1 N2 C9 65.11(11) . . . . ?
N1 N2 C1 O1 -19.72(14) . . . . ?
C9 N2 C1 O1 -145.12(10) . . . . ?
N1 N2 C1 C2 162.68(9) . . . . ?
C9 N2 C1 C2 37.28(13) . . . . ?
O1 C1 C2 C3 87.69(13) . . . . ?
N2 C1 C2 C3 -94.74(12) . . . . ?
C1 C2 C3 C4 90.43(12) . . . . ?
C2 C3 C4 C5 -85.86(13) . . . . ?
C3 C4 C5 C6 44.34(14) . . . . ?
C4 C5 C6 C7 -117.05(12) . . . . ?
C4 C5 C6 C9 49.43(13) . . . . ?
C5 C6 C7 C8 167.17(10) . . . . ?
C9 C6 C7 C8 0.71(16) . . . . ?
C10 N1 C8 C7 -173.46(10) . . . . ?
N2 N1 C8 C7 -25.22(13) . . . . ?
C6 C7 C8 N1 -8.07(16) . . . . ?
C1 N2 C9 C6 60.66(11) . . . . ?
N1 N2 C9 C6 -68.32(10) . . . . ?
C7 C6 C9 N2 36.61(13) . . . . ?
C5 C6 C9 N2 -130.66(10) . . . . ?
N2 N1 C10 C11 -160.04(10) . . . . ?
C8 N1 C10 C11 -12.43(16) . . . . ?
N2 N1 C10 C15 24.20(15) . . . . ?
C8 N1 C10 C15 171.81(10) . . . . ?
N1 C10 C11 C12 -174.03(11) . . . . ?
C15 C10 C11 C12 1.80(17) . . . . ?
C10 C11 C12 C13 -0.38(18) . . . . ?
C11 C12 C13 C14 -0.85(19) . . . . ?
C12 C13 C14 C15 0.62(19) . . . . ?
C13 C14 C15 C10 0.85(18) . . . . ?
N1 C10 C15 C14 173.82(11) . . . . ?
C11 C10 C15 C14 -2.04(17) . . . . ?

loop_
_cod_related_entry_id
_cod_related_entry_database
_cod_related_entry_code
1 ChemSpider 30658841
